data_7700077
loop_
_publ_author_name
'Yue, Cheng-Yang'
'Lin, Na'
'Gao, Lu'
'Jin, Ying-Xue'
'Liu, Zhao-Yang'
'Cao, Yao-Yao'
'Han, Sha-Sha'
'Lian, Xi-Kai'
'Hu, Bing'
'Lei, Xiao-Wu'

_publ_section_title
;
 Organic cation directed one-dimensional cuprous halide compounds:
 syntheses, crystal structures and photoluminescence properties.
;
_journal_issue 27
_journal_name_full 'Dalton transactions (Cambridge, England : 2003)'
_journal_page_first 10151
_journal_page_last 10159
_journal_paper_doi 10.1039/c9dt01460h
_journal_volume 48
_journal_year 2019
_chemical_formula_moiety C8N2H18Cu2I4
_chemical_formula_sum 'C8 H18 Cu2 I4 N2'
_chemical_formula_weight 776.94
_space_group_IT_number 14
_space_group_name_Hall '-P 2ybc'
_space_group_name_H-M_alt 'P 1 21/c 1'
_symmetry_cell_setting monoclinic
_symmetry_space_group_name_Hall '-P 2ybc'
_symmetry_space_group_name_H-M 'P 1 21/c 1'
_atom_sites_solution_hydrogens geom
_atom_sites_solution_primary direct
_atom_sites_solution_secondary difmap
_audit_creation_method SHELXL-97
_audit_update_record
;
2019-04-28 deposited with the CCDC.    2019-05-24 downloaded from the CCDC.
;
_cell_angle_alpha 90.00
_cell_angle_beta 117.861(4)
_cell_angle_gamma 90.00
_cell_formula_units_Z 4
_cell_length_a 9.2225(9)
_cell_length_b 10.9983(11)
_cell_length_c 17.4996(14)
_cell_measurement_reflns_used 4773
_cell_measurement_temperature 296(2)
_cell_measurement_theta_max 27.27
_cell_measurement_theta_min 2.50
_cell_volume 1569.3(3)
_computing_cell_refinement 'Bruker SAINT'
_computing_data_collection 'Bruker APEX2'
_computing_data_reduction 'Bruker SAINT'
_computing_molecular_graphics 'Bruker SHELXTL'
_computing_publication_material 'Bruker SHELXTL'
_computing_structure_refinement 'SHELXL-97 (Sheldrick, 2008)'
_computing_structure_solution 'SHELXS-97 (Sheldrick, 2008)'
_diffrn_ambient_temperature 296(2)
_diffrn_measured_fraction_theta_full 0.990
_diffrn_measured_fraction_theta_max 0.990
_diffrn_measurement_device_type 'Bruker APEX-II CCD'
_diffrn_measurement_method '\f and \w scans'
_diffrn_radiation_monochromator graphite
_diffrn_radiation_source 'fine-focus sealed tube'
_diffrn_radiation_type MoK\a
_diffrn_radiation_wavelength 0.71073
_diffrn_reflns_av_R_equivalents 0.0349
_diffrn_reflns_av_sigmaI/netI 0.0280
_diffrn_reflns_limit_h_max 11
_diffrn_reflns_limit_h_min -11
_diffrn_reflns_limit_k_max 14
_diffrn_reflns_limit_k_min -14
_diffrn_reflns_limit_l_max 22
_diffrn_reflns_limit_l_min -22
_diffrn_reflns_number 17756
_diffrn_reflns_theta_full 27.56
_diffrn_reflns_theta_max 27.56
_diffrn_reflns_theta_min 2.27
_exptl_absorpt_coefficient_mu 10.558
_exptl_absorpt_correction_T_max 0.4182
_exptl_absorpt_correction_T_min 0.3004
_exptl_absorpt_correction_type multi-scan
_exptl_absorpt_process_details 'SADABS; Bruker, 2000'
_exptl_crystal_colour 'light yellow'
_exptl_crystal_density_diffrn 3.289
_exptl_crystal_density_method 'not measured'
_exptl_crystal_description block
_exptl_crystal_F_000 1400
_exptl_crystal_size_max 0.15
_exptl_crystal_size_mid 0.14
_exptl_crystal_size_min 0.10
_refine_diff_density_max 4.148
_refine_diff_density_min -3.495
_refine_diff_density_rms 0.438
_refine_ls_extinction_method SHELXL
_refine_ls_goodness_of_fit_ref 1.058
_refine_ls_hydrogen_treatment constr
_refine_ls_matrix_type full
_refine_ls_number_parameters 147
_refine_ls_number_reflns 3595
_refine_ls_number_restraints 0
_refine_ls_restrained_S_all 1.058
_refine_ls_R_factor_all 0.0806
_refine_ls_R_factor_gt 0.0648
_refine_ls_shift/su_max 0.000
_refine_ls_shift/su_mean 0.000
_refine_ls_structure_factor_coef Fsqd
_refine_ls_weighting_details 'calc w=1/[\s^2^(Fo^2^)+(0.1323P)^2^+45.1809P] where P=(Fo^2^+2Fc^2^)/3'
_refine_ls_weighting_scheme calc
_refine_ls_wR_factor_gt 0.2193
_refine_ls_wR_factor_ref 0.2323
_reflns_number_gt 2825
_reflns_number_total 3595
_reflns_threshold_expression >2sigma(I)
_cod_data_source_file c9dt01460h2.cif
_cod_data_source_block C8N2H18Cu2I4
_cod_depositor_comments 'Adding full bibliography for 7700077--7700081.cif.'
_cod_original_sg_symbol_H-M P2(1)/c
_cod_database_code 7700077

loop_
_symmetry_equiv_pos_as_xyz
'x, y, z'
'-x, y+1/2, -z+1/2'
'-x, -y, -z'
'x, -y-1/2, z-1/2'

loop_
_atom_site_label
_atom_site_type_symbol
_atom_site_fract_x
_atom_site_fract_y
_atom_site_fract_z
_atom_site_U_iso_or_equiv
_atom_site_adp_type
_atom_site_occupancy
_atom_site_symmetry_multiplicity
_atom_site_calc_flag
_atom_site_refinement_flags
N1 N 0.1922(13) -0.3544(10) -0.0887(6) 0.024(2) Uani 1 1 d .
N2 N 0.1759(12) -0.1280(10) -0.0640(6) 0.020(2) Uani 1 1 d .
C1 C 0.202(2) -0.4855(14) -0.1059(12) 0.046(4) Uani 1 1 d .
H1A H 0.2001 -0.5331 -0.0605 0.069 Uiso 1 1 calc R
H1B H 0.3027 -0.5009 -0.1082 0.069 Uiso 1 1 calc R
H1C H 0.1109 -0.5073 -0.1601 0.069 Uiso 1 1 calc R
C2 C 0.1354(17) -0.1488(12) -0.1567(8) 0.028(3) Uani 1 1 d .
H2A H 0.2014 -0.0959 -0.1724 0.033 Uiso 1 1 calc R
H2B H 0.0207 -0.1307 -0.1942 0.033 Uiso 1 1 calc R
C3 C 0.1696(18) 0.0062(14) -0.0478(9) 0.035(3) Uani 1 1 d .
H3A H 0.2446 0.0488 -0.0621 0.053 Uiso 1 1 calc R
H3B H 0.1999 0.0192 0.0120 0.053 Uiso 1 1 calc R
H3C H 0.0604 0.0359 -0.0831 0.053 Uiso 1 1 calc R
C4 C 0.0503(16) -0.3283(13) -0.0713(9) 0.028(3) Uani 1 1 d .
H4A H -0.0521 -0.3442 -0.1229 0.033 Uiso 1 1 calc R
H4B H 0.0558 -0.3809 -0.0255 0.033 Uiso 1 1 calc R
C5 C 0.3469(15) -0.1750(15) -0.0061(10) 0.036(3) Uani 1 1 d .
H5A H 0.3814 -0.1508 0.0532 0.043 Uiso 1 1 calc R
H5B H 0.4235 -0.1412 -0.0239 0.043 Uiso 1 1 calc R
C6 C 0.1706(18) -0.2807(11) -0.1670(8) 0.027(3) Uani 1 1 d .
H6A H 0.2696 -0.2859 -0.1732 0.033 Uiso 1 1 calc R
H6B H 0.0808 -0.3139 -0.2188 0.033 Uiso 1 1 calc R
C7 C 0.3450(15) -0.3144(14) -0.0128(8) 0.028(3) Uani 1 1 d .
H7A H 0.4393 -0.3417 -0.0186 0.033 Uiso 1 1 calc R
H7B H 0.3512 -0.3501 0.0394 0.033 Uiso 1 1 calc R
C8 C 0.0565(15) -0.1979(12) -0.0451(9) 0.026(3) Uani 1 1 d .
H8A H 0.0894 -0.1933 0.0162 0.031 Uiso 1 1 calc R
H8B H -0.0517 -0.1620 -0.0764 0.031 Uiso 1 1 calc R
I1 I 0.70244(12) -0.28714(9) -0.31163(6) 0.0364(3) Uani 1 1 d .
I2 I 0.64291(14) -0.28262(10) -0.09258(7) 0.0414(3) Uani 1 1 d .
I3 I 0.74166(13) -0.61279(9) -0.17567(7) 0.0390(3) Uani 1 1 d .
I4 I 0.28743(15) -0.46626(11) -0.30879(8) 0.0486(3) Uani 1 1 d .
Cu1 Cu 0.5840(2) -0.41265(17) -0.22618(12) 0.0368(4) Uani 1 1 d .
Cu2 Cu 0.5622(2) -0.16430(17) -0.23403(12) 0.0371(4) Uani 1 1 d .

loop_
_atom_site_aniso_label
_atom_site_aniso_U_11
_atom_site_aniso_U_22
_atom_site_aniso_U_33
_atom_site_aniso_U_23
_atom_site_aniso_U_13
_atom_site_aniso_U_12
N1 0.025(5) 0.030(6) 0.018(5) -0.001(4) 0.010(4) 0.002(4)
N2 0.016(4) 0.031(5) 0.013(4) -0.003(4) 0.006(4) -0.006(4)
C1 0.057(10) 0.029(8) 0.059(10) 0.008(7) 0.033(9) 0.016(7)
C2 0.038(7) 0.031(7) 0.014(5) -0.002(5) 0.013(5) -0.002(6)
C3 0.031(7) 0.037(8) 0.035(7) -0.009(6) 0.013(6) 0.000(6)
C4 0.020(6) 0.034(7) 0.031(6) 0.003(5) 0.014(5) -0.003(5)
C5 0.011(5) 0.056(9) 0.033(7) -0.010(7) 0.005(5) 0.002(6)
C6 0.039(7) 0.032(7) 0.013(5) -0.005(5) 0.014(5) 0.002(5)
C7 0.012(5) 0.049(8) 0.019(6) 0.003(5) 0.005(4) 0.006(5)
C8 0.016(5) 0.031(7) 0.038(7) -0.001(5) 0.019(5) 0.000(5)
I1 0.0309(5) 0.0431(6) 0.0320(5) -0.0018(4) 0.0122(4) -0.0003(4)
I2 0.0407(6) 0.0476(6) 0.0419(6) -0.0024(4) 0.0243(5) -0.0043(4)
I3 0.0443(6) 0.0377(5) 0.0382(5) -0.0011(4) 0.0220(5) -0.0042(4)
I4 0.0458(6) 0.0447(7) 0.0511(7) -0.0049(5) 0.0192(5) -0.0025(5)
Cu1 0.0324(9) 0.0337(9) 0.0408(10) -0.0035(7) 0.0142(8) -0.0036(7)
Cu2 0.0351(9) 0.0333(9) 0.0398(10) 0.0021(8) 0.0149(8) -0.0003(8)

loop_
_atom_type_symbol
_atom_type_description
_atom_type_scat_dispersion_real
_atom_type_scat_dispersion_imag
_atom_type_scat_source
C C 0.0033 0.0016 'International Tables Vol C Tables 4.2.6.8 and 6.1.1.4'
H H 0.0000 0.0000 'International Tables Vol C Tables 4.2.6.8 and 6.1.1.4'
Cu Cu 0.3201 1.2651 'International Tables Vol C Tables 4.2.6.8 and 6.1.1.4'
I I -0.4742 1.8119 'International Tables Vol C Tables 4.2.6.8 and 6.1.1.4'
N N 0.0061 0.0033 'International Tables Vol C Tables 4.2.6.8 and 6.1.1.4'

loop_
_geom_angle_atom_site_label_1
_geom_angle_atom_site_label_2
_geom_angle_atom_site_label_3
_geom_angle
_geom_angle_site_symmetry_1
_geom_angle_site_symmetry_3
C7 N1 C1 110.2(12) . .
C7 N1 C4 108.4(10) . .
C1 N1 C4 111.7(11) . .
C7 N1 C6 108.6(10) . .
C1 N1 C6 109.2(10) . .
C4 N1 C6 108.7(10) . .
C8 N2 C2 108.8(10) . .
C8 N2 C3 111.3(10) . .
C2 N2 C3 109.9(10) . .
C8 N2 C5 108.6(10) . .
C2 N2 C5 109.1(10) . .
C3 N2 C5 109.1(10) . .
N1 C1 H1A 109.5 . .
N1 C1 H1B 109.5 . .
H1A C1 H1B 109.5 . .
N1 C1 H1C 109.5 . .
H1A C1 H1C 109.5 . .
H1B C1 H1C 109.5 . .
N2 C2 C6 108.4(10) . .
N2 C2 H2A 110.0 . .
C6 C2 H2A 110.0 . .
N2 C2 H2B 110.0 . .
C6 C2 H2B 110.0 . .
H2A C2 H2B 108.4 . .
N2 C3 H3A 109.5 . .
N2 C3 H3B 109.5 . .
H3A C3 H3B 109.5 . .
N2 C3 H3C 109.5 . .
H3A C3 H3C 109.5 . .
H3B C3 H3C 109.5 . .
C8 C4 N1 109.4(10) . .
C8 C4 H4A 109.8 . .
N1 C4 H4A 109.8 . .
C8 C4 H4B 109.8 . .
N1 C4 H4B 109.8 . .
H4A C4 H4B 108.2 . .
N2 C5 C7 108.6(10) . .
N2 C5 H5A 110.0 . .
C7 C5 H5A 110.0 . .
N2 C5 H5B 110.0 . .
C7 C5 H5B 110.0 . .
H5A C5 H5B 108.4 . .
C2 C6 N1 110.4(9) . .
C2 C6 H6A 109.6 . .
N1 C6 H6A 109.6 . .
C2 C6 H6B 109.6 . .
N1 C6 H6B 109.6 . .
H6A C6 H6B 108.1 . .
N1 C7 C5 109.7(10) . .
N1 C7 H7A 109.7 . .
C5 C7 H7A 109.7 . .
N1 C7 H7B 109.7 . .
C5 C7 H7B 109.7 . .
H7A C7 H7B 108.2 . .
C4 C8 N2 110.5(10) . .
C4 C8 H8A 109.6 . .
N2 C8 H8A 109.6 . .
C4 C8 H8B 109.6 . .
N2 C8 H8B 109.6 . .
H8A C8 H8B 108.1 . .
Cu1 I1 Cu2 62.70(6) . .
Cu1 I2 Cu2 64.19(7) . .
Cu2 I3 Cu1 72.25(7) 2_644 .
Cu1 I4 Cu2 74.22(7) . 2_644
I4 Cu1 I3 106.81(7) . .
I4 Cu1 I2 111.51(8) . .
I3 Cu1 I2 108.66(8) . .
I4 Cu1 I1 115.50(8) . .
I3 Cu1 I1 109.24(7) . .
I2 Cu1 I1 104.98(7) . .
I4 Cu1 Cu2 99.90(8) . .
I3 Cu1 Cu2 153.22(9) . .
I2 Cu1 Cu2 58.02(6) . .
I1 Cu1 Cu2 59.06(6) . .
I4 Cu1 Cu2 52.99(6) . 2_644
I3 Cu1 Cu2 53.86(6) . 2_644
I2 Cu1 Cu2 127.01(8) . 2_644
I1 Cu1 Cu2 127.80(8) . 2_644
Cu2 Cu1 Cu2 152.89(7) . 2_644
I4 Cu2 I3 106.64(8) 2_654 2_654
I4 Cu2 I2 106.31(8) 2_654 .
I3 Cu2 I2 116.51(8) 2_654 .
I4 Cu2 I1 105.27(8) 2_654 .
I3 Cu2 I1 117.01(8) 2_654 .
I2 Cu2 I1 104.13(7) . .
I4 Cu2 Cu1 146.76(9) 2_654 .
I3 Cu2 Cu1 106.60(8) 2_654 .
I2 Cu2 Cu1 57.79(6) . .
I1 Cu2 Cu1 58.24(6) . .
I4 Cu2 Cu1 52.79(6) 2_654 2_654
I3 Cu2 Cu1 53.89(6) 2_654 2_654
I2 Cu2 Cu1 125.60(8) . 2_654
I1 Cu2 Cu1 128.64(8) . 2_654
Cu1 Cu2 Cu1 160.41(8) . 2_654

loop_
_geom_bond_atom_site_label_1
_geom_bond_atom_site_label_2
_geom_bond_distance
_geom_bond_site_symmetry_2
N1 C7 1.481(16) .
N1 C1 1.485(19) .
N1 C4 1.503(16) .
N1 C6 1.522(16) .
N2 C8 1.501(15) .
N2 C2 1.501(14) .
N2 C3 1.509(18) .
N2 C5 1.512(16) .
C1 H1A 0.9600 .
C1 H1B 0.9600 .
C1 H1C 0.9600 .
C2 C6 1.515(18) .
C2 H2A 0.9700 .
C2 H2B 0.9700 .
C3 H3A 0.9600 .
C3 H3B 0.9600 .
C3 H3C 0.9600 .
C4 C8 1.499(18) .
C4 H4A 0.9700 .
C4 H4B 0.9700 .
C5 C7 1.54(2) .
C5 H5A 0.9700 .
C5 H5B 0.9700 .
C6 H6A 0.9700 .
C6 H6B 0.9700 .
C7 H7A 0.9700 .
C7 H7B 0.9700 .
C8 H8A 0.9700 .
C8 H8B 0.9700 .
I1 Cu1 2.619(2) .
I1 Cu2 2.642(2) .
I2 Cu1 2.573(2) .
I2 Cu2 2.579(2) .
I3 Cu2 2.556(2) 2_644
I3 Cu1 2.557(2) .
I4 Cu1 2.495(2) .
I4 Cu2 2.501(2) 2_644
Cu1 Cu2 2.738(3) .
Cu1 Cu2 3.014(3) 2_644
Cu2 I4 2.501(2) 2_654
Cu2 I3 2.556(2) 2_654
Cu2 Cu1 3.014(3) 2_654
